data_4115393
loop_
_publ_author_name
'Xiaoming Chen'
'Kenneth R. Morris'
'Ulrich J. Griesser'
'Stephen R. Byrn'
'Joseph G. Stowell'

_publ_contact_author_address
;     Department of Industrial & Physical Pharmacy
      Purdue University
      West Lafayette
      IN 47907-1336
      USA
;
_publ_contact_author_email jstowell@purdue.edu
_publ_contact_author_fax +1-765-494-6545
_publ_contact_author_name 'Joseph G. Stowell'
_publ_contact_author_phone +1-765-494-7090
_publ_section_title
;
 Reactivity Differences of Indomethacin Solid Forms with Ammonia Gas
;
_journal_issue 50
_journal_name_full 'Journal of the American Chemical Society'
_journal_page_first 15012
_journal_page_last 15019
_journal_paper_doi 10.1021/ja017662o
_journal_volume 124
_journal_year 2002
_chemical_compound_source 'sigma (St. Louis, MO)'
_chemical_formula_sum 'C19 H16 Cl N O4'
_chemical_formula_weight 357.80
_chemical_name_common ' \a-indomethacin'
_chemical_name_systematic ' 1-(4-chlorobenxoyl)-5-methoxy-2-methyl-1H-indole-3-acetic acid'
_space_group_IT_number 4
_symmetry_cell_setting monoclinic
_symmetry_space_group_name_Hall 'P 2yb'
_symmetry_space_group_name_H-M 'P 1 21 1'
_atom_type_scat_source 'International Tables for Crystallography (Vol C)'
_audit_creation_date 5-11-97
_audit_creation_method from_MolEN_and_SHELXL
_cell_angle_alpha 90.00
_cell_angle_beta 94.38(3)
_cell_angle_gamma 90.00
_cell_formula_units_Z 6
_cell_length_a 5.4616(16)
_cell_length_b 25.310(9)
_cell_length_c 18.152(7)
_cell_measurement_reflns_used 25
_cell_measurement_temperature 203
_cell_measurement_theta_max 22
_cell_measurement_theta_min 19
_cell_volume 2501.9(15)
_computing_cell_refinement CAD4_(Enraf-Nonius,_1977)
_computing_data_collection CAD4_(Enraf-Nonius,_1977)
_computing_data_reduction PROCESS_MolEN_(Fair,_1990)
_computing_molecular_graphics
;
ORTEP (Johnson, 1976)
Xtal_GX (Hall, 1995)
PLUTON (Spek, 1991)
;
_computing_publication_material CIF_VAX_MolEN_(Fair,_1990)
_computing_structure_refinement SHELX97_(Sheldrick,_1997)
_computing_structure_solution direct_methods_(SIR,_Burla_et_al.,_1989)
_diffrn_ambient_temperature 203
_diffrn_measurement_device_type Enraf_Nonius_CAD4
_diffrn_measurement_method \q/2\q
_diffrn_radiation_type Mo-\K\a
_diffrn_radiation_wavelength 0.71073
_diffrn_reflns_av_R_equivalents 0.029
_diffrn_reflns_limit_h_max 0
_diffrn_reflns_limit_h_min -7
_diffrn_reflns_limit_k_max 0
_diffrn_reflns_limit_k_min -33
_diffrn_reflns_limit_l_max 23
_diffrn_reflns_limit_l_min -23
_diffrn_reflns_number 6660
_diffrn_reflns_theta_max 27.82
_diffrn_reflns_theta_min 2.56
_diffrn_standards_decay_% 14.92
_diffrn_standards_interval_time 83
_diffrn_standards_number 3
_exptl_absorpt_coefficient_mu 0.249
_exptl_absorpt_correction_type none
_exptl_crystal_colour colorless
_exptl_crystal_density_diffrn 1.42
_exptl_crystal_description chunk
_exptl_crystal_F_000 1116
_exptl_crystal_size_max 0.50
_exptl_crystal_size_mid 0.30
_exptl_crystal_size_min 0.25
_refine_diff_density_max 0.33
_refine_diff_density_min -0.40
_refine_ls_abs_structure_Flack 0.06(11)
_refine_ls_extinction_method none
_refine_ls_goodness_of_fit_ref 1.111
_refine_ls_hydrogen_treatment
;
Chemically significant hydrogens refined isotropically
Others riding, U=1.3*Ueq of bonding atom
;
_refine_ls_matrix_type full
_refine_ls_number_parameters 694
_refine_ls_number_reflns 6036
_refine_ls_number_restraints 0
_refine_ls_R_factor_gt 0.054
_refine_ls_shift/su_max 0.007
_refine_ls_structure_factor_coef Fsqd
_refine_ls_weighting_details 'w = 1/[\s^2^(Fo^2^) + (0.0966P)^2^ + 2.5923P] where P = (Fo^2^ + 2Fc^2^)/3'
_refine_ls_weighting_scheme calc
_refine_ls_wR_factor_ref 0.198
_reflns_number_gt 4617
_reflns_number_total 6036
_reflns_threshold_expression >2.0\s(I)
_cod_data_source_file ja017662o-2_s3.cif
_cod_data_source_block alpha-Indomethacin
_cod_original_cell_volume 2502(3)
_cod_original_formula_sum 'C19 H16 Cl N1 O4'
_cod_database_code 4115393

loop_
_symmetry_equiv_pos_as_xyz
'x, y, z'
'-x, y+1/2, -z'

loop_
_atom_site_aniso_label
_atom_site_aniso_U_11
_atom_site_aniso_U_22
_atom_site_aniso_U_33
_atom_site_aniso_U_12
_atom_site_aniso_U_13
_atom_site_aniso_U_23
C(2A) 0.033(3) 0.036(3) 0.030(3) 0.009(3) -0.008(2) -0.008(2)
C(3A) 0.038(3) 0.031(3) 0.032(3) 0.008(3) -0.008(2) -0.003(2)
C(4A) 0.036(3) 0.027(3) 0.030(3) 0.004(2) -0.003(2) -0.002(2)
C(5A) 0.035(3) 0.040(4) 0.034(3) -0.001(3) -0.005(3) 0.005(3)
C(6A) 0.031(3) 0.050(4) 0.031(3) 0.004(3) 0.000(2) 0.004(3)
C(7A) 0.039(3) 0.045(4) 0.035(3) 0.005(3) 0.005(3) -0.004(3)
C(8A) 0.033(3) 0.036(3) 0.032(3) 0.001(3) -0.004(2) -0.003(3)
C(9A) 0.031(3) 0.036(3) 0.025(3) 0.007(2) 0.000(2) 0.002(2)
C(10A) 0.027(3) 0.044(4) 0.033(3) 0.009(3) -0.003(2) 0.004(3)
C(11A) 0.033(3) 0.032(3) 0.033(3) 0.007(3) 0.006(2) 0.004(2)
C(12A) 0.035(3) 0.043(4) 0.041(3) 0.004(3) 0.000(3) -0.002(3)
C(13A) 0.043(4) 0.038(3) 0.035(3) 0.000(3) 0.004(3) -0.004(3)
C(14A) 0.031(3) 0.033(3) 0.036(3) 0.005(3) 0.007(2) 0.003(3)
C(15A) 0.034(3) 0.037(3) 0.037(3) 0.006(3) 0.004(3) 0.006(3)
C(16A) 0.030(3) 0.038(3) 0.035(3) -0.002(3) 0.001(2) 0.003(3)
C(17A) 0.040(4) 0.055(4) 0.041(4) 0.011(3) -0.002(3) -0.011(3)
C(18A) 0.053(4) 0.034(3) 0.037(3) 0.004(3) -0.011(3) -0.008(3)
C(19A) 0.055(4) 0.031(3) 0.034(3) 0.006(3) -0.004(3) -0.005(3)
C(20A) 0.044(4) 0.072(6) 0.047(4) -0.008(4) 0.006(3) 0.018(4)
Cl(1A) 0.0597(11) 0.0355(8) 0.0483(9) 0.0112(8) 0.0078(8) -0.0003(7)
N(1A) 0.034(3) 0.031(3) 0.031(2) 0.005(2) 0.000(2) 0.000(2)
O(1A) 0.031(2) 0.048(3) 0.059(3) 0.011(2) 0.007(2) -0.003(2)
O(2A) 0.033(2) 0.061(3) 0.049(3) 0.000(2) 0.008(2) 0.006(2)
O(3A) 0.056(3) 0.062(4) 0.054(3) 0.020(3) 0.014(3) 0.016(3)
O(4A) 0.101(5) 0.091(5) 0.040(3) 0.062(4) 0.016(3) 0.006(3)
C(2B) 0.030(3) 0.024(3) 0.035(3) 0.005(2) 0.008(2) 0.001(2)
C(3B) 0.031(3) 0.027(3) 0.029(3) 0.005(2) 0.005(2) 0.000(2)
C(4B) 0.031(3) 0.024(3) 0.029(3) 0.008(2) 0.003(2) 0.000(2)
C(5B) 0.032(3) 0.021(3) 0.030(3) 0.001(2) 0.003(2) -0.004(2)
C(6B) 0.033(3) 0.027(3) 0.037(3) 0.001(2) 0.005(2) 0.000(2)
C(7B) 0.038(3) 0.035(3) 0.028(3) -0.002(3) 0.009(2) 0.000(2)
C(8B) 0.044(3) 0.030(3) 0.028(3) 0.002(3) 0.012(2) -0.001(2)
C(9B) 0.030(3) 0.024(3) 0.028(3) 0.002(2) 0.002(2) -0.002(2)
C(10B) 0.031(3) 0.030(3) 0.033(3) 0.003(2) 0.003(2) 0.001(2)
C(11B) 0.028(3) 0.032(3) 0.028(3) 0.000(2) -0.003(2) -0.007(2)
C(12B) 0.038(3) 0.035(3) 0.033(3) -0.008(3) -0.004(3) 0.003(3)
C(13B) 0.044(4) 0.044(4) 0.037(3) -0.010(3) 0.002(3) -0.004(3)
C(14B) 0.045(4) 0.028(3) 0.041(3) -0.007(3) 0.010(3) -0.006(3)
C(15B) 0.052(4) 0.033(3) 0.032(3) 0.000(3) 0.003(3) 0.002(3)
C(16B) 0.037(3) 0.035(3) 0.040(3) -0.002(3) -0.001(3) -0.004(3)
C(17B) 0.033(3) 0.034(3) 0.043(3) 0.000(3) 0.009(3) 0.000(3)
C(18B) 0.032(3) 0.033(3) 0.035(3) 0.003(2) 0.007(2) -0.004(2)
C(19B) 0.035(3) 0.036(3) 0.032(3) -0.006(3) 0.007(2) 0.000(3)
C(20B) 0.038(3) 0.037(3) 0.050(4) -0.005(3) 0.014(3) 0.005(3)
Cl(1B) 0.0633(12) 0.0410(9) 0.0620(12) -0.0195(9) 0.0140(9) 0.0031(8)
N(1B) 0.032(2) 0.029(2) 0.026(2) 0.000(2) 0.0039(19) 0.000(2)
O(1B) 0.052(3) 0.031(2) 0.033(2) -0.007(2) 0.004(2) -0.0024(18)
O(2B) 0.036(2) 0.033(2) 0.039(2) -0.0072(19) 0.0068(19) -0.0020(18)
O(3B) 0.058(3) 0.055(3) 0.034(2) 0.017(3) 0.014(2) 0.001(2)
O(4B) 0.063(4) 0.104(5) 0.039(3) 0.045(4) 0.018(3) 0.021(3)
C(2C) 0.039(3) 0.030(3) 0.032(3) -0.001(3) 0.006(2) -0.004(2)
C(3C) 0.024(3) 0.030(3) 0.034(3) 0.001(2) 0.004(2) -0.001(2)
C(4C) 0.024(3) 0.031(3) 0.027(3) -0.001(2) 0.005(2) -0.001(2)
C(5C) 0.029(3) 0.030(3) 0.033(3) -0.004(2) 0.004(2) 0.000(2)
C(6C) 0.032(3) 0.032(3) 0.026(3) 0.000(2) -0.001(2) 0.003(2)
C(7C) 0.034(3) 0.029(3) 0.032(3) 0.001(2) -0.002(2) 0.002(2)
C(8C) 0.034(3) 0.029(3) 0.036(3) -0.007(2) 0.004(2) -0.003(2)
C(9C) 0.029(3) 0.033(3) 0.023(2) -0.003(2) 0.003(2) -0.003(2)
C(10C) 0.034(3) 0.042(3) 0.028(3) -0.002(3) 0.002(2) -0.006(3)
C(11C) 0.029(3) 0.044(4) 0.027(3) -0.007(3) -0.001(2) -0.006(2)
C(12C) 0.033(3) 0.037(3) 0.034(3) -0.011(3) 0.002(2) -0.006(3)
C(13C) 0.040(4) 0.048(4) 0.030(3) 0.000(3) 0.006(3) -0.007(3)
C(14C) 0.046(4) 0.034(3) 0.029(3) 0.000(3) -0.011(3) 0.000(2)
C(15C) 0.047(4) 0.038(4) 0.036(3) -0.015(3) -0.002(3) 0.004(3)
C(16C) 0.037(3) 0.043(4) 0.034(3) -0.009(3) 0.008(3) -0.001(3)
C(17C) 0.039(4) 0.041(4) 0.044(4) 0.004(3) 0.001(3) 0.003(3)
C(18C) 0.034(3) 0.025(3) 0.036(3) -0.004(2) 0.004(2) 0.000(2)
C(19C) 0.030(3) 0.030(3) 0.034(3) -0.004(2) -0.004(2) -0.002(2)
C(20C) 0.030(3) 0.048(4) 0.039(3) -0.002(3) -0.003(3) -0.001(3)
Cl(1C) 0.0806(14) 0.0403(10) 0.0518(10) 0.0111(10) -0.0073(10) -0.0067(8)
N(1C) 0.032(3) 0.030(3) 0.033(3) -0.002(2) -0.001(2) -0.004(2)
O(1C) 0.026(2) 0.053(3) 0.056(3) -0.001(2) 0.000(2) -0.014(2)
O(2C) 0.037(2) 0.040(3) 0.038(2) -0.003(2) -0.0081(19) 0.0050(19)
O(3C) 0.050(3) 0.028(2) 0.053(3) -0.010(2) 0.012(2) -0.009(2)
O(4C) 0.084(5) 0.046(3) 0.132(6) -0.032(3) 0.072(5) -0.041(4)

loop_
_atom_site_label
_atom_site_fract_x
_atom_site_fract_y
_atom_site_fract_z
_atom_site_U_iso_or_equiv
_atom_site_thermal_displace_type
_atom_site_calc_flag
C(2A) 0.0584(11) 0.3245(3) 0.1242(3) 0.0335(15) Uani ?
C(3A) -0.1199(12) 0.2950(3) 0.1521(3) 0.0342(15) Uani ?
C(4A) -0.2141(11) 0.3243(2) 0.2124(3) 0.0313(15) Uani ?
C(5A) -0.3992(12) 0.3113(3) 0.2602(4) 0.0367(17) Uani ?
C(6A) -0.4408(12) 0.3471(3) 0.3142(3) 0.0375(17) Uani ?
C(7A) -0.3045(12) 0.3941(3) 0.3225(4) 0.0396(17) Uani ?
C(8A) -0.1307(11) 0.4070(3) 0.2749(3) 0.0340(15) Uani ?
C(9A) -0.0938(11) 0.3719(2) 0.2179(3) 0.0308(15) Uani ?
C(10A) 0.2392(11) 0.4142(3) 0.1489(3) 0.0349(17) Uani ?
C(11A) 0.1659(11) 0.4686(2) 0.1686(3) 0.0325(15) Uani ?
C(12A) 0.3288(13) 0.5009(3) 0.2089(4) 0.0398(17) Uani ?
C(13A) 0.2635(13) 0.5531(3) 0.2209(4) 0.0386(17) Uani ?
C(14A) 0.0417(11) 0.5714(3) 0.1918(3) 0.0331(15) Uani ?
C(15A) -0.1233(12) 0.5392(3) 0.1519(4) 0.0359(15) Uani ?
C(16A) -0.0619(11) 0.4871(3) 0.1412(3) 0.0344(15) Uani ?
C(17A) 0.2061(13) 0.3120(3) 0.0618(4) 0.046(2) Uani ?
C(18A) -0.1880(14) 0.2400(3) 0.1300(4) 0.0421(17) Uani ?
C(19A) -0.0424(14) 0.2011(3) 0.1771(4) 0.0404(17) Uani ?
C(20A) -0.7588(15) 0.2939(4) 0.3606(4) 0.054(2) Uani ?
H(3A) -0.062(18) 0.171(4) 0.258(5) 0.06(3) Uiso ?
H(5A) -0.4876 0.2799 0.2551 0.0480 Uiso calc
H(7A) -0.3328 0.4169 0.3611 0.0520 Uiso calc
H(8A) -0.0407 0.4382 0.2806 0.0440 Uiso calc
H(12A) 0.4803 0.4880 0.2277 0.0510 Uiso calc
H(13A) 0.3701 0.5754 0.2485 0.0500 Uiso calc
H(15A) -0.2736 0.5525 0.1326 0.0470 Uiso calc
H(16A) -0.1726 0.4645 0.1156 0.0450 Uiso calc
H(17A) 0.3746 0.3072 0.0797 0.0590 Uiso calc
H(17'A) 0.1945 0.3406 0.0269 0.0590 Uiso calc
H(17"A) 0.1454 0.2802 0.0382 0.0590 Uiso calc
H(18A) -0.1574 0.2346 0.0786 0.0540 Uiso calc
H(18'A) -0.3617 0.2345 0.1350 0.0540 Uiso calc
H(20A) -0.8467 0.2922 0.3128 0.0710 Uiso calc
H(20'A) -0.8735 0.2946 0.3981 0.0710 Uiso calc
H(20"A) -0.6546 0.2635 0.3676 0.0710 Uiso calc
Cl(1A) -0.0386(4) 0.63777(7) 0.20381(10) 0.0476(5) Uani ?
N(1A) 0.0766(10) 0.3731(2) 0.1628(3) 0.0321(14) Uani ?
O(1A) 0.4281(8) 0.4060(2) 0.1189(3) 0.0458(14) Uani ?
O(2A) -0.6125(9) 0.3407(2) 0.3655(3) 0.0474(14) Uani ?
O(3A) -0.1107(11) 0.1973(3) 0.2444(3) 0.0568(17) Uani ?
O(4A) 0.1314(14) 0.1780(3) 0.1558(3) 0.077(2) Uani ?
C(2B) 0.6253(11) 0.1391(2) 0.4802(3) 0.0294(15) Uani ?
C(3B) 0.5073(11) 0.1014(2) 0.4389(3) 0.0289(15) Uani ?
C(4B) 0.3240(11) 0.0774(2) 0.4817(3) 0.0280(15) Uani ?
C(5B) 0.1454(11) 0.0394(2) 0.4652(3) 0.0276(15) Uani ?
C(6B) -0.0130(12) 0.0259(2) 0.5186(3) 0.0322(15) Uani ?
C(7B) 0.0142(12) 0.0483(3) 0.5886(3) 0.0333(15) Uani ?
C(8B) 0.1899(12) 0.0860(2) 0.6061(3) 0.0335(15) Uani ?
C(9B) 0.3466(11) 0.1008(2) 0.5519(3) 0.0273(15) Uani ?
C(10B) 0.5833(11) 0.1744(2) 0.6084(3) 0.0313(15) Uani ?
C(11B) 0.6952(11) 0.2267(2) 0.5925(3) 0.0296(15) Uani ?
C(12B) 0.9075(12) 0.2431(3) 0.6329(3) 0.0357(15) Uani ?
C(13B) 1.0119(13) 0.2916(3) 0.6187(4) 0.0417(19) Uani ?
C(14B) 0.8940(13) 0.3236(3) 0.5658(4) 0.0377(17) Uani ?
C(15B) 0.6792(13) 0.3090(3) 0.5271(4) 0.0390(17) Uani ?
C(16B) 0.5776(12) 0.2600(3) 0.5406(4) 0.0375(15) Uani ?
C(17B) 0.8417(12) 0.1705(3) 0.4596(4) 0.0364(15) Uani ?
C(18B) 0.5520(11) 0.0870(3) 0.3616(3) 0.0331(15) Uani ?
C(19B) 0.3836(12) 0.1156(3) 0.3064(3) 0.0341(15) Uani ?
C(20B) -0.3376(13) -0.0311(3) 0.5512(4) 0.0411(17) Uani ?
H(3B) 0.287(16) 0.135(4) 0.208(5) 0.06(2) Uiso ?
H(5B) 0.1316 0.0232 0.4191 0.0360 Uiso calc
H(7B) -0.0888 0.0376 0.6243 0.0430 Uiso calc
H(8B) 0.2048 0.1013 0.6528 0.0440 Uiso calc
H(12B) 0.9801 0.2215 0.6697 0.0470 Uiso calc
H(13B) 1.1578 0.3022 0.6441 0.0540 Uiso calc
H(15B) 0.6026 0.3316 0.4922 0.0510 Uiso calc
H(16B) 0.4315 0.2497 0.5149 0.0490 Uiso calc
H(17B) 0.9245 0.1517 0.4229 0.0470 Uiso calc
H(17'B) 0.9524 0.1758 0.5026 0.0470 Uiso calc
H(17"B) 0.7870 0.2041 0.4401 0.0470 Uiso calc
H(18B) 0.5294 0.0492 0.3551 0.0430 Uiso calc
H(18'B) 0.7207 0.0953 0.3529 0.0430 Uiso calc
H(20B) -0.2367 -0.0515 0.5863 0.0530 Uiso calc
H(20'B) -0.4635 -0.0533 0.5279 0.0530 Uiso calc
H(20"B) -0.4121 -0.0026 0.5762 0.0530 Uiso calc
Cl(1B) 1.0236(4) 0.38444(8) 0.54623(12) 0.0550(6) Uani ?
N(1B) 0.5268(9) 0.1408(2) 0.5503(3) 0.0289(10) Uani ?
O(1B) 0.5366(9) 0.16313(18) 0.6715(2) 0.0386(12) Uani ?
O(2B) -0.1899(8) -0.01027(18) 0.4966(2) 0.0358(10) Uani ?
O(3B) 0.4421(10) 0.1143(2) 0.2379(3) 0.0485(14) Uani ?
O(4B) 0.1916(11) 0.1366(3) 0.3222(3) 0.068(2) Uani ?
C(2C) 0.5033(12) 0.3780(3) 0.9002(3) 0.0335(15) Uani ?
C(3C) 0.3084(10) 0.3615(2) 0.8546(3) 0.0292(15) Uani ?
C(4C) 0.1826(10) 0.4069(2) 0.8236(3) 0.0272(15) Uani ?
C(5C) -0.0215(11) 0.4119(2) 0.7725(3) 0.0306(15) Uani ?
C(6C) -0.0867(11) 0.4623(2) 0.7486(3) 0.0302(15) Uani ?
C(7C) 0.0483(11) 0.5059(3) 0.7738(3) 0.0319(15) Uani ?
C(8C) 0.2462(11) 0.5018(3) 0.8245(3) 0.0329(15) Uani ?
C(9C) 0.3118(11) 0.4518(2) 0.8513(3) 0.0283(14) Uani ?
C(10C) 0.6813(12) 0.4650(3) 0.9412(3) 0.0347(15) Uani ?
C(11C) 0.6029(11) 0.5194(3) 0.9618(3) 0.0335(17) Uani ?
C(12C) 0.3901(11) 0.5267(3) 0.9984(3) 0.0347(15) Uani ?
C(13C) 0.3320(13) 0.5758(3) 1.0250(3) 0.0392(19) Uani ?
C(14C) 0.4869(13) 0.6179(3) 1.0134(3) 0.0370(17) Uani ?
C(15C) 0.7039(13) 0.6114(3) 0.9771(4) 0.0406(19) Uani ?
C(16C) 0.7583(12) 0.5619(3) 0.9512(4) 0.0377(17) Uani ?
C(17C) 0.6872(13) 0.3459(3) 0.9460(4) 0.041(2) Uani ?
C(18C) 0.2472(11) 0.3048(2) 0.8375(3) 0.0316(15) Uani ?
C(19C) 0.4222(11) 0.2787(2) 0.7879(3) 0.0317(15) Uani ?
C(20C) -0.4366(12) 0.4314(3) 0.6735(4) 0.0393(17) Uani ?
H(3C) 0.43(2) 0.220(5) 0.745(6) 0.08(4) Uiso ?
H(5C) -0.1102 0.3825 0.7552 0.0400 Uiso calc
H(7C) 0.0029 0.5391 0.7556 0.0410 Uiso calc
H(8C) 0.3345 0.5316 0.8406 0.0430 Uiso calc
H(12C) 0.2865 0.4982 1.0050 0.0450 Uiso calc
H(13C) 0.1917 0.5806 1.0503 0.0510 Uiso calc
H(15C) 0.8081 0.6398 0.9708 0.0530 Uiso calc
H(16C) 0.8996 0.5568 0.9266 0.0490 Uiso calc
H(17C) 0.6364 0.3096 0.9454 0.0540 Uiso calc
H(17'C) 0.6987 0.3587 0.9959 0.0540 Uiso calc
H(17"C) 0.8446 0.3487 0.9262 0.0540 Uiso calc
H(18C) 0.0821 0.3029 0.8139 0.0410 Uiso calc
H(18'C) 0.2491 0.2852 0.8835 0.0410 Uiso calc
H(20C) -0.3478 0.4072 0.6447 0.0510 Uiso calc
H(20'C) -0.5745 0.4453 0.6437 0.0510 Uiso calc
H(20"C) -0.4938 0.4132 0.7153 0.0510 Uiso calc
Cl(1C) 0.4224(4) 0.68004(8) 1.04945(11) 0.0582(6) Uani ?
N(1C) 0.5072(10) 0.4342(2) 0.9012(3) 0.0318(15) Uani ?
O(1C) 0.8812(8) 0.4485(2) 0.9623(3) 0.0452(14) Uani ?
O(2C) -0.2796(8) 0.47347(19) 0.6984(2) 0.0389(12) Uani ?
O(3C) 0.3534(10) 0.23025(19) 0.7718(3) 0.0433(14) Uani ?
O(4C) 0.5960(13) 0.2991(2) 0.7640(5) 0.084(2) Uani ?

loop_
_geom_angle_atom_site_label_1
_geom_angle_atom_site_label_2
_geom_angle_atom_site_label_3
_geom_angle
C(3A) C(2A) N(1A) 108.6(5)
C(3A) C(2A) C(17A) 128.2(6)
N(1A) C(2A) C(17A) 123.1(6)
C(2A) C(3A) C(4A) 107.8(6)
C(2A) C(3A) C(18A) 125.9(6)
C(4A) C(3A) C(18A) 126.0(6)
C(9A) C(4A) C(5A) 121.2(6)
C(9A) C(4A) C(3A) 108.0(6)
C(5A) C(4A) C(3A) 130.8(6)
C(6A) C(5A) C(4A) 116.7(6)
C(5A) C(6A) O(2A) 124.4(7)
C(5A) C(6A) C(7A) 121.5(6)
O(2A) C(6A) C(7A) 114.1(6)
C(8A) C(7A) C(6A) 121.4(6)
C(7A) C(8A) C(9A) 117.6(6)
C(4A) C(9A) C(8A) 121.3(6)
C(4A) C(9A) N(1A) 107.7(5)
C(8A) C(9A) N(1A) 130.7(6)
O(1A) C(10A) N(1A) 121.4(6)
O(1A) C(10A) C(11A) 121.2(6)
N(1A) C(10A) C(11A) 117.3(5)
C(12A) C(11A) C(16A) 121.1(6)
C(12A) C(11A) C(10A) 120.2(6)
C(16A) C(11A) C(10A) 118.5(6)
C(11A) C(12A) C(13A) 119.0(6)
C(14A) C(13A) C(12A) 119.5(7)
C(13A) C(14A) C(15A) 121.9(6)
C(13A) C(14A) Cl(1A) 120.0(5)
C(15A) C(14A) Cl(1A) 118.1(5)
C(14A) C(15A) C(16A) 118.9(6)
C(15A) C(16A) C(11A) 119.6(6)
C(3A) C(18A) C(19A) 110.5(5)
O(3A) C(19A) C(18A) 114.0(6)
O(4A) C(19A) C(18A) 122.4(7)
O(4A) C(19A) O(3A) 123.5(7)
C(10A) N(1A) C(2A) 125.3(5)
C(10A) N(1A) C(9A) 126.9(5)
C(2A) N(1A) C(9A) 107.8(5)
C(6A) O(2A) C(20A) 117.4(6)
H(3A) O(3A) C(19A) 105(8)
C(3B) C(2B) N(1B) 108.8(5)
C(3B) C(2B) C(17B) 126.3(5)
N(1B) C(2B) C(17B) 124.7(5)
C(2B) C(3B) C(4B) 108.7(5)
C(2B) C(3B) C(18B) 126.2(6)
C(4B) C(3B) C(18B) 125.0(5)
C(5B) C(4B) C(9B) 120.1(5)
C(5B) C(4B) C(3B) 132.9(5)
C(9B) C(4B) C(3B) 107.1(5)
C(4B) C(5B) C(6B) 119.0(5)
O(2B) C(6B) C(7B) 124.4(6)
O(2B) C(6B) C(5B) 115.0(5)
C(7B) C(6B) C(5B) 120.5(6)
C(8B) C(7B) C(6B) 121.3(6)
C(7B) C(8B) C(9B) 118.5(5)
C(8B) C(9B) C(4B) 120.5(6)
C(8B) C(9B) N(1B) 132.0(5)
C(4B) C(9B) N(1B) 107.3(5)
O(1B) C(10B) N(1B) 121.5(6)
O(1B) C(10B) C(11B) 120.3(5)
N(1B) C(10B) C(11B) 118.2(5)
C(16B) C(11B) C(12B) 120.1(6)
C(16B) C(11B) C(10B) 119.7(5)
C(12B) C(11B) C(10B) 120.1(6)
C(13B) C(12B) C(11B) 120.4(6)
C(14B) C(13B) C(12B) 118.3(6)
C(15B) C(14B) C(13B) 122.3(6)
C(15B) C(14B) Cl(1B) 118.6(5)
C(13B) C(14B) Cl(1B) 119.1(5)
C(14B) C(15B) C(16B) 119.3(6)
C(11B) C(16B) C(15B) 119.5(6)
C(3B) C(18B) C(19B) 112.2(5)
O(3B) C(19B) C(18B) 116.3(6)
O(4B) C(19B) C(18B) 123.0(6)
O(4B) C(19B) O(3B) 120.5(6)
C(10B) N(1B) C(9B) 123.0(5)
C(10B) N(1B) C(2B) 129.0(5)
C(9B) N(1B) C(2B) 108.0(5)
C(6B) O(2B) C(20B) 117.9(5)
H(3B) O(3B) C(19B) 103(4)
C(3C) C(2C) N(1C) 109.0(6)
C(3C) C(2C) C(17C) 129.1(6)
N(1C) C(2C) C(17C) 121.9(6)
C(2C) C(3C) C(4C) 108.7(5)
C(2C) C(3C) C(18C) 124.8(6)
C(4C) C(3C) C(18C) 126.4(5)
C(5C) C(4C) C(9C) 121.0(6)
C(5C) C(4C) C(3C) 131.8(6)
C(9C) C(4C) C(3C) 107.1(5)
C(6C) C(5C) C(4C) 117.6(6)
O(2C) C(6C) C(7C) 114.8(5)
O(2C) C(6C) C(5C) 124.3(6)
C(7C) C(6C) C(5C) 120.8(5)
C(8C) C(7C) C(6C) 122.4(6)
C(7C) C(8C) C(9C) 118.1(6)
C(8C) C(9C) C(4C) 119.9(5)
C(8C) C(9C) N(1C) 131.9(5)
C(4C) C(9C) N(1C) 108.0(5)
O(1C) C(10C) N(1C) 122.6(6)
O(1C) C(10C) C(11C) 120.6(6)
N(1C) C(10C) C(11C) 116.6(5)
C(16C) C(11C) C(12C) 120.2(6)
C(16C) C(11C) C(10C) 119.1(6)
C(12C) C(11C) C(10C) 120.4(6)
C(13C) C(12C) C(11C) 120.6(6)
C(12C) C(13C) C(14C) 118.7(6)
C(13C) C(14C) C(15C) 121.7(6)
C(13C) C(14C) Cl(1C) 119.4(5)
C(15C) C(14C) Cl(1C) 118.8(5)
C(16C) C(15C) C(14C) 118.5(6)
C(15C) C(16C) C(11C) 120.3(6)
C(3C) C(18C) C(19C) 113.5(5)
O(3C) C(19C) C(18C) 111.0(5)
O(4C) C(19C) C(18C) 125.9(6)
O(4C) C(19C) O(3C) 123.2(6)
C(10C) N(1C) C(9C) 127.6(5)
C(10C) N(1C) C(2C) 125.2(6)
C(9C) N(1C) C(2C) 107.1(5)
C(6C) O(2C) C(20C) 118.2(5)
H(3C) O(3C) C(19C) 109(9)

loop_
_geom_bond_atom_site_label_1
_geom_bond_atom_site_label_2
_geom_bond_distance
C(2A) C(3A) 1.356(10)
C(2A) C(17A) 1.475(9)
C(3A) C(4A) 1.448(9)
C(3A) C(18A) 1.488(9)
C(4A) C(9A) 1.372(9)
C(4A) C(5A) 1.421(9)
C(5A) C(6A) 1.366(10)
C(6A) C(7A) 1.406(10)
C(7A) C(8A) 1.371(9)
C(8A) C(9A) 1.392(9)
C(10A) C(11A) 1.484(9)
C(11A) C(12A) 1.376(10)
C(11A) C(16A) 1.386(9)
C(12A) C(13A) 1.391(10)
C(13A) C(14A) 1.364(9)
C(14A) C(15A) 1.378(10)
C(15A) C(16A) 1.380(9)
C(18A) C(19A) 1.492(10)
Cl(1A) C(14A) 1.754(7)
N(1A) C(10A) 1.404(9)
N(1A) C(2A) 1.414(8)
N(1A) C(9A) 1.417(8)
O(1A) C(10A) 1.221(8)
O(2A) C(6A) 1.381(8)
O(2A) C(20A) 1.427(10)
O(3A) H(3A) 0.75(10)
O(3A) C(19A) 1.308(9)
O(4A) C(19A) 1.204(9)
C(2B) C(3B) 1.347(9)
C(2B) C(17B) 1.495(9)
C(3B) C(4B) 1.446(8)
C(3B) C(18B) 1.487(8)
C(4B) C(5B) 1.385(8)
C(4B) C(9B) 1.404(8)
C(5B) C(6B) 1.392(8)
C(6B) C(7B) 1.388(9)
C(7B) C(8B) 1.372(9)
C(8B) C(9B) 1.403(8)
C(10B) C(11B) 1.495(9)
C(11B) C(16B) 1.386(9)
C(11B) C(12B) 1.387(8)
C(12B) C(13B) 1.384(9)
C(13B) C(14B) 1.377(10)
C(14B) C(15B) 1.371(10)
C(15B) C(16B) 1.386(9)
C(18B) C(19B) 1.495(9)
Cl(1B) C(14B) 1.743(7)
N(1B) C(10B) 1.372(8)
N(1B) C(9B) 1.413(8)
N(1B) C(2B) 1.421(7)
O(1B) C(10B) 1.226(7)
O(2B) C(6B) 1.368(8)
O(2B) C(20B) 1.427(8)
O(3B) H(3B) 1.10(9)
O(3B) C(19B) 1.307(8)
O(4B) C(19B) 1.229(8)
C(2C) C(3C) 1.363(9)
C(2C) C(17C) 1.495(9)
C(3C) C(4C) 1.433(8)
C(3C) C(18C) 1.500(8)
C(4C) C(5C) 1.400(8)
C(4C) C(9C) 1.409(8)
C(5C) C(6C) 1.386(9)
C(6C) C(7C) 1.384(9)
C(7C) C(8C) 1.369(9)
C(8C) C(9C) 1.394(9)
C(10C) C(11C) 1.497(9)
C(11C) C(16C) 1.391(9)
C(11C) C(12C) 1.394(9)
C(12C) C(13C) 1.378(10)
C(13C) C(14C) 1.388(10)
C(14C) C(15C) 1.409(10)
C(15C) C(16C) 1.379(10)
C(18C) C(19C) 1.514(9)
Cl(1C) C(14C) 1.749(7)
N(1C) C(10C) 1.390(8)
N(1C) C(9C) 1.418(8)
N(1C) C(2C) 1.422(8)
O(1C) C(10C) 1.203(8)
O(2C) C(6C) 1.369(7)
O(2C) C(20C) 1.419(8)
O(3C) H(3C) 0.73(11)
O(3C) C(19C) 1.310(8)
O(4C) C(19C) 1.191(8)

loop_
_cod_changelog_entry_id
_cod_changelog_entry_author
_cod_changelog_entry_date
_cod_changelog_entry_text
1 'Vaitkus, Antanas' 2013-03-14T13:25:42+02:00
;
 Fixed an incorrect '_atom_site_label' value by changing it from '0' to 'O'
 after consulting the supporting information of the original publication.

 Added the '_journal_issue' and '_journal_paper_doi' data items.
;
2 'Vaitkus, Antanas' 2024-12-09T12:00:50+02:00
;
 Corrected several values of the '_geom_bond_atom_site_label_1' and
 '_geom_angle_atom_site_label_1' data items after consulting the original
 publication.
;
